data_2221985
loop_
_publ_author_name
'Bi, Jian-Hong'

_publ_section_title
;<i>trans</i>-Diaquabis[(<i>E</i>)-3-(dimethylamino)-1-(2-pyridyl)prop-2-en-1-one-\k^2^<i>N</i>^1^,<i>O</i>]cobalt(II)
 dinitrate dihydrate
;
_journal_issue 6
_journal_name_full 'Acta Crystallographica Section E'
_journal_page_first m633
_journal_paper_doi 10.1107/S1600536809016845
_journal_volume 65
_journal_year 2009
_chemical_formula_iupac '[Co (C10 H12 N2 O)2 (H2 O)2] (N O3)2, 2H2 O'
_chemical_formula_moiety 'C20 H28 Co N4 O4 2+, 2(N O3 -), 2(H2 O)'
_chemical_formula_sum 'C20 H32 Co N6 O12'
_chemical_formula_weight 607.45
_chemical_name_systematic
;
<i>trans</i>-Diaquabis[(<i>E</i>)-3-(dimethylamino)-1-(2-pyridyl)prop-2-
en-1-one-\k^2^<i>N</i>^1^,<i>O</i>]cobalt(II) dinitrate dihydrate
;
_space_group_IT_number 2
_symmetry_cell_setting triclinic
_symmetry_space_group_name_Hall '-P 1'
_symmetry_space_group_name_H-M 'P -1'
_atom_sites_solution_hydrogens geom
_atom_sites_solution_primary direct
_atom_sites_solution_secondary difmap
_audit_creation_method SHELXL-97
_cell_angle_alpha 98.439(4)
_cell_angle_beta 101.239(4)
_cell_angle_gamma 108.467(4)
_cell_formula_units_Z 1
_cell_length_a 7.8220(19)
_cell_length_b 8.646(2)
_cell_length_c 11.088(3)
_cell_measurement_reflns_used 2398
_cell_measurement_temperature 291(2)
_cell_measurement_theta_max 27.13
_cell_measurement_theta_min 2.55
_cell_volume 679.9(3)
_computing_cell_refinement 'SAINT (Bruker, 2000)'
_computing_data_collection 'SMART (Bruker, 2000)'
_computing_data_reduction 'SAINT (Bruker, 2000'
_computing_molecular_graphics 'SHELXTL (Sheldrick, 2008)'
_computing_publication_material 'SHELXTL (Sheldrick, 2008)'
_computing_structure_refinement 'SHELXTL (Sheldrick, 2008)'
_computing_structure_solution 'SHELXTL (Sheldrick, 2008)'
_diffrn_ambient_temperature 291(2)
_diffrn_measured_fraction_theta_full 0.977
_diffrn_measured_fraction_theta_max 0.977
_diffrn_measurement_device_type 'SMART CCD area-detector diffractometer'
_diffrn_measurement_method '\f and \w scan'
_diffrn_radiation_monochromator graphite
_diffrn_radiation_source 'fine-focus sealed tube'
_diffrn_radiation_type MoK\a
_diffrn_radiation_wavelength 0.71073
_diffrn_reflns_av_R_equivalents 0.0240
_diffrn_reflns_av_sigmaI/netI 0.0314
_diffrn_reflns_limit_h_max 9
_diffrn_reflns_limit_h_min -9
_diffrn_reflns_limit_k_max 10
_diffrn_reflns_limit_k_min -6
_diffrn_reflns_limit_l_max 11
_diffrn_reflns_limit_l_min -13
_diffrn_reflns_number 3375
_diffrn_reflns_theta_full 25.00
_diffrn_reflns_theta_max 25.00
_diffrn_reflns_theta_min 2.55
_exptl_absorpt_coefficient_mu 0.699
_exptl_absorpt_correction_T_max 0.876
_exptl_absorpt_correction_T_min 0.802
_exptl_absorpt_correction_type multi-scan
_exptl_absorpt_process_details '(SADABS; Bruker, 2000)'
_exptl_crystal_colour purple
_exptl_crystal_density_diffrn 1.483
_exptl_crystal_density_method 'not measured'
_exptl_crystal_description block
_exptl_crystal_F_000 317
_exptl_crystal_size_max 0.30
_exptl_crystal_size_mid 0.20
_exptl_crystal_size_min 0.20
_refine_diff_density_max 0.503
_refine_diff_density_min -0.413
_refine_ls_extinction_method none
_refine_ls_goodness_of_fit_ref 1.080
_refine_ls_hydrogen_treatment constr
_refine_ls_matrix_type full
_refine_ls_number_parameters 180
_refine_ls_number_reflns 2342
_refine_ls_number_restraints 0
_refine_ls_restrained_S_all 1.080
_refine_ls_R_factor_all 0.0554
_refine_ls_R_factor_gt 0.0522
_refine_ls_shift/su_max 0.008
_refine_ls_shift/su_mean 0.000
_refine_ls_structure_factor_coef Fsqd
_refine_ls_weighting_details 'calc w=1/[\s^2^(Fo^2^)+(0.1051P)^2^] where P=(Fo^2^+2Fc^2^)/3'
_refine_ls_weighting_scheme calc
_refine_ls_wR_factor_gt 0.1462
_refine_ls_wR_factor_ref 0.1482
_reflns_number_gt 2109
_reflns_number_total 2342
_reflns_threshold_expression >2sigma(I)
_cod_data_source_file cv2560.cif
_cod_data_source_block I
_cod_database_code 2221985
_cod_database_fobs_code 2221985

loop_
_symmetry_equiv_pos_as_xyz
'x, y, z'
'-x, -y, -z'

loop_
_atom_site_type_symbol
_atom_site_label
_atom_site_fract_x
_atom_site_fract_y
_atom_site_fract_z
_atom_site_U_iso_or_equiv
_atom_site_adp_type
_atom_site_calc_flag
_atom_site_refinement_flags
_atom_site_occupancy
_atom_site_disorder_assembly
_atom_site_disorder_group
Co Co1 0.0000 0.5000 0.0000 0.0453(2) Uani d S 1 . .
O O4 -0.0719(3) 0.4009(3) 0.1563(2) 0.0642(6) Uani d . 1 . .
H H4B -0.0433 0.3211 0.1800 0.077 Uiso d R 1 . .
H H4C -0.1233 0.4574 0.1957 0.077 Uiso d R 1 . .
O O5 0.2210(3) 0.6910(2) 0.1225(2) 0.0543(5) Uani d . 1 . .
N N2 -0.1181(3) 0.6828(3) 0.0345(2) 0.0452(5) Uani d . 1 . .
N N3 0.6416(3) 1.0643(3) 0.3847(2) 0.0521(6) Uani d . 1 . .
C C1 -0.2916(4) 0.6719(4) -0.0148(3) 0.0552(7) Uani d . 1 . .
H H1 -0.3744 0.5719 -0.0684 0.066 Uiso calc R 1 . .
C C2 -0.3542(5) 0.8023(4) 0.0101(3) 0.0619(8) Uani d . 1 . .
H H2 -0.4774 0.7901 -0.0242 0.074 Uiso calc R 1 . .
C C3 -0.2303(5) 0.9504(4) 0.0866(3) 0.0619(8) Uani d . 1 . .
H H3 -0.2676 1.0416 0.1031 0.074 Uiso calc R 1 . .
C C4 -0.0494(4) 0.9638(4) 0.1394(3) 0.0524(7) Uani d . 1 . .
H H4A 0.0356 1.0633 0.1924 0.063 Uiso calc R 1 . .
C C5 0.0027(4) 0.8274(3) 0.1122(2) 0.0432(6) Uani d . 1 . .
C C6 0.1935(4) 0.8238(3) 0.1623(3) 0.0437(6) Uani d . 1 . .
C C7 0.3301(4) 0.9602(3) 0.2493(3) 0.0491(7) Uani d . 1 . .
H H7 0.3076 1.0585 0.2715 0.059 Uiso calc R 1 . .
C C8 0.4988(4) 0.9492(3) 0.3024(3) 0.0488(7) Uani d . 1 . .
H H8 0.5128 0.8477 0.2765 0.059 Uiso calc R 1 . .
C C9 0.6421(6) 1.2306(4) 0.4325(4) 0.0769(11) Uani d . 1 . .
H H9A 0.6102 1.2793 0.3630 0.115 Uiso calc R 1 . .
H H9B 0.7640 1.2996 0.4844 0.115 Uiso calc R 1 . .
H H9C 0.5526 1.2224 0.4817 0.115 Uiso calc R 1 . .
C C10 0.8112(5) 1.0349(5) 0.4342(4) 0.0717(10) Uani d . 1 . .
H H10A 0.8014 0.9257 0.3928 0.108 Uiso calc R 1 . .
H H10B 0.8292 1.0415 0.5232 0.108 Uiso calc R 1 . .
H H10C 0.9153 1.1179 0.4195 0.108 Uiso calc R 1 . .
O O1 0.6534(6) 0.5229(6) 0.2379(3) 0.1422(16) Uani d . 1 . .
O O2 0.8756(5) 0.6226(4) 0.3910(4) 0.1396(16) Uani d . 1 . .
O O3 0.6145(7) 0.6168(4) 0.4090(4) 0.1368(17) Uani d . 1 . .
N N1 0.7140(4) 0.5912(3) 0.3458(3) 0.0624(7) Uani d . 1 . .
O O6 0.2256(4) 0.3681(3) 0.3177(3) 0.0876(8) Uani d . 1 . .
H H6A 0.1895 0.3279 0.3778 0.131 Uiso d R 1 . .
H H6C 0.3108 0.4638 0.3475 0.131 Uiso d R 1 . .

loop_
_atom_site_aniso_label
_atom_site_aniso_U_11
_atom_site_aniso_U_22
_atom_site_aniso_U_33
_atom_site_aniso_U_12
_atom_site_aniso_U_13
_atom_site_aniso_U_23
Co1 0.0425(3) 0.0399(3) 0.0469(4) 0.0153(2) 0.0049(2) -0.0024(2)
O4 0.0786(16) 0.0592(13) 0.0621(13) 0.0304(12) 0.0249(12) 0.0131(11)
O5 0.0452(11) 0.0460(11) 0.0613(12) 0.0195(9) -0.0002(9) -0.0080(9)
N2 0.0417(12) 0.0468(12) 0.0447(12) 0.0182(10) 0.0061(10) 0.0046(10)
N3 0.0490(14) 0.0405(12) 0.0561(15) 0.0129(11) 0.0024(11) -0.0001(11)
C1 0.0455(16) 0.0598(18) 0.0550(17) 0.0183(14) 0.0059(13) 0.0070(14)
C2 0.0496(17) 0.071(2) 0.067(2) 0.0300(16) 0.0088(15) 0.0117(17)
C3 0.064(2) 0.065(2) 0.070(2) 0.0393(17) 0.0205(17) 0.0140(16)
C4 0.0554(17) 0.0525(17) 0.0516(17) 0.0249(14) 0.0138(14) 0.0053(13)
C5 0.0461(15) 0.0428(14) 0.0396(14) 0.0164(12) 0.0111(12) 0.0045(11)
C6 0.0444(15) 0.0428(14) 0.0432(14) 0.0166(12) 0.0101(12) 0.0063(11)
C7 0.0504(16) 0.0414(14) 0.0525(16) 0.0187(12) 0.0079(13) 0.0033(12)
C8 0.0504(16) 0.0395(14) 0.0503(16) 0.0127(12) 0.0089(13) 0.0043(12)
C9 0.074(2) 0.0486(18) 0.087(3) 0.0204(17) -0.005(2) -0.0101(17)
C10 0.0522(19) 0.065(2) 0.081(2) 0.0204(16) -0.0068(17) -0.0009(18)
O1 0.121(3) 0.212(5) 0.060(2) 0.042(3) -0.0073(19) 0.011(2)
O2 0.076(2) 0.084(2) 0.202(4) 0.0161(17) -0.033(2) -0.020(2)
O3 0.198(4) 0.101(2) 0.179(4) 0.083(3) 0.135(4) 0.050(2)
N1 0.0638(18) 0.0571(16) 0.0681(18) 0.0249(14) 0.0141(15) 0.0154(13)
O6 0.094(2) 0.0814(17) 0.0736(17) 0.0298(15) 0.0022(15) 0.0041(14)

loop_
_atom_type_symbol
_atom_type_description
_atom_type_scat_dispersion_real
_atom_type_scat_dispersion_imag
_atom_type_scat_source
C C 0.0033 0.0016 'International Tables Vol C Tables 4.2.6.8 and 6.1.1.4'
Co Co 0.3494 0.9721 'International Tables Vol C Tables 4.2.6.8 and 6.1.1.4'
N N 0.0061 0.0033 'International Tables Vol C Tables 4.2.6.8 and 6.1.1.4'
O O 0.0106 0.0060 'International Tables Vol C Tables 4.2.6.8 and 6.1.1.4'
H H 0.0000 0.0000 'International Tables Vol C Tables 4.2.6.8 and 6.1.1.4'

loop_
_geom_angle_atom_site_label_1
_geom_angle_atom_site_label_2
_geom_angle_atom_site_label_3
_geom_angle_site_symmetry_1
_geom_angle_site_symmetry_3
_geom_angle
_geom_angle_publ_flag
O5 Co1 O5 . 2_565 180.0 ?
O5 Co1 N2 . 2_565 101.59(8) ?
O5 Co1 N2 2_565 2_565 78.41(8) ?
O5 Co1 N2 . . 78.41(8) ?
O5 Co1 N2 2_565 . 101.59(8) ?
N2 Co1 N2 2_565 . 180.00(13) ?
O5 Co1 O4 . 2_565 90.60(9) ?
O5 Co1 O4 2_565 2_565 89.40(9) ?
N2 Co1 O4 2_565 2_565 91.84(9) ?
N2 Co1 O4 . 2_565 88.16(9) ?
O5 Co1 O4 . . 89.40(9) ?
O5 Co1 O4 2_565 . 90.60(9) ?
N2 Co1 O4 2_565 . 88.16(9) ?
N2 Co1 O4 . . 91.84(9) ?
O4 Co1 O4 2_565 . 180.0 ?
Co1 O4 H4B . . 124.2 ?
Co1 O4 H4C . . 111.2 ?
H4B O4 H4C . . 124.4 ?
C6 O5 Co1 . . 117.12(18) ?
C1 N2 C5 . . 118.9(2) ?
C1 N2 Co1 . . 127.2(2) ?
C5 N2 Co1 . . 113.84(17) ?
C8 N3 C10 . . 122.0(3) ?
C8 N3 C9 . . 122.6(3) ?
C10 N3 C9 . . 115.5(3) ?
N2 C1 C2 . . 122.9(3) ?
N2 C1 H1 . . 118.6 ?
C2 C1 H1 . . 118.6 ?
C3 C2 C1 . . 118.2(3) ?
C3 C2 H2 . . 120.9 ?
C1 C2 H2 . . 120.9 ?
C2 C3 C4 . . 119.7(3) ?
C2 C3 H3 . . 120.1 ?
C4 C3 H3 . . 120.1 ?
C5 C4 C3 . . 118.9(3) ?
C5 C4 H4A . . 120.5 ?
C3 C4 H4A . . 120.5 ?
N2 C5 C4 . . 121.4(3) ?
N2 C5 C6 . . 113.8(2) ?
C4 C5 C6 . . 124.8(2) ?
O5 C6 C7 . . 122.7(3) ?
O5 C6 C5 . . 116.7(2) ?
C7 C6 C5 . . 120.6(2) ?
C8 C7 C6 . . 119.7(2) ?
C8 C7 H7 . . 120.1 ?
C6 C7 H7 . . 120.1 ?
N3 C8 C7 . . 127.8(3) ?
N3 C8 H8 . . 116.1 ?
C7 C8 H8 . . 116.1 ?
N3 C9 H9A . . 109.5 ?
N3 C9 H9B . . 109.5 ?
H9A C9 H9B . . 109.5 ?
N3 C9 H9C . . 109.5 ?
H9A C9 H9C . . 109.5 ?
H9B C9 H9C . . 109.5 ?
N3 C10 H10A . . 109.5 ?
N3 C10 H10B . . 109.5 ?
H10A C10 H10B . . 109.5 ?
N3 C10 H10C . . 109.5 ?
H10A C10 H10C . . 109.5 ?
H10B C10 H10C . . 109.5 ?
O1 N1 O2 . . 117.4(4) ?
O1 N1 O3 . . 121.2(4) ?
O2 N1 O3 . . 121.2(4) ?
H6A O6 H6C . . 109.5 ?

loop_
_geom_bond_atom_site_label_1
_geom_bond_atom_site_label_2
_geom_bond_site_symmetry_2
_geom_bond_distance
_geom_bond_publ_flag
Co1 O5 . 2.0443(19) ?
Co1 O5 2_565 2.0443(19) ?
Co1 N2 2_565 2.093(2) ?
Co1 N2 . 2.093(2) ?
Co1 O4 2_565 2.136(2) ?
Co1 O4 . 2.136(2) ?
O4 H4B . 0.8499 ?
O4 H4C . 0.8500 ?
O5 C6 . 1.266(3) ?
N2 C1 . 1.328(4) ?
N2 C5 . 1.348(3) ?
N3 C8 . 1.305(4) ?
N3 C10 . 1.448(4) ?
N3 C9 . 1.456(4) ?
C1 C2 . 1.378(5) ?
C1 H1 . 0.9300 ?
C2 C3 . 1.369(5) ?
C2 H2 . 0.9300 ?
C3 C4 . 1.382(4) ?
C3 H3 . 0.9300 ?
C4 C5 . 1.377(4) ?
C4 H4A . 0.9300 ?
C5 C6 . 1.499(4) ?
C6 C7 . 1.389(4) ?
C7 C8 . 1.374(4) ?
C7 H7 . 0.9300 ?
C8 H8 . 0.9300 ?
C9 H9A . 0.9600 ?
C9 H9B . 0.9600 ?
C9 H9C . 0.9600 ?
C10 H10A . 0.9600 ?
C10 H10B . 0.9600 ?
C10 H10C . 0.9600 ?
O1 N1 . 1.183(4) ?
O2 N1 . 1.191(4) ?
O3 N1 . 1.192(4) ?
O6 H6A . 0.8500 ?
O6 H6C . 0.8500 ?

loop_
_geom_hbond_atom_site_label_D
_geom_hbond_atom_site_label_H
_geom_hbond_atom_site_label_A
_geom_hbond_site_symmetry_A
_geom_hbond_distance_DH
_geom_hbond_distance_HA
_geom_hbond_distance_DA
_geom_hbond_angle_DHA
O4 H4B O6 1_555 0.85 2.22 2.764(4) 121.0
O4 H4C O1 1_455 0.85 2.11 2.909(6) 156.0
O4 H4C O2 1_455 0.85 2.42 3.173(5) 149.0
O6 H6A O3 2_666 0.85 2.44 3.011(5) 125.0
O6 H6C O3 1_555 0.85 2.23 2.987(6) 148.0
C1 H1 O1 2_565 0.93 2.40 3.161(5) 138.0
C4 H4A O6 1_565 0.93 2.59 3.508(4) 168.0
C9 H9C O3 2_676 0.96 2.53 3.351(7) 144.0
